data_4078158
loop_
_publ_author_name
'Blake, Garrett A.'
'Moerdyk, Jonathan P.'
'Bielawski, Christopher W.'

_publ_section_title
;
 Tuning the Electronic Properties of Carbenes: A Systematic Comparison of
 Neighboring Amino versus Amido Groups
;
_journal_issue 8
_journal_name_full Organometallics
_journal_page_first 3373
_journal_paper_doi 10.1021/om3001586
_journal_volume 31
_journal_year 2012
_chemical_formula_moiety 'C32 H44 Cl Ir N2'
_chemical_formula_sum 'C32 H44 Cl Ir N2'
_chemical_formula_weight 684.34
_chemical_name_common 6satMe2MesIrCODCl
_chemical_name_systematic
; 
 ? 
;
_space_group_IT_number 169
_symmetry_cell_setting trigonal
_symmetry_space_group_name_Hall 'P 61'
_symmetry_space_group_name_H-M 'P 61'
_atom_sites_solution_hydrogens geom
_atom_sites_solution_primary direct
_atom_sites_solution_secondary difmap
_audit_creation_method SHELXL-97
_cell_angle_alpha 90.00
_cell_angle_beta 90.00
_cell_angle_gamma 120.00
_cell_formula_units_Z 6
_cell_length_a 22.584(2)
_cell_length_b 22.584(2)
_cell_length_c 10.3184(11)
_cell_measurement_temperature 150(2)
_cell_volume 4557.7(7)
_computing_cell_refinement 'CrystalClear (Rigaku Inc., 2008)'
_computing_data_collection 'CrystalClear (Rigaku Inc., 2008)'
_computing_data_reduction 'CrystalClear (Rigaku Inc., 2008)'
_computing_structure_refinement 'SHELXL-97 (Sheldrick, 1997)'
_computing_structure_solution 'SHELXS-97 (Sheldrick, 1990)'
_diffrn_ambient_temperature 150(2)
_diffrn_measured_fraction_theta_full 0.997
_diffrn_measured_fraction_theta_max 0.997
_diffrn_measurement_device_type 'CCD area detector'
_diffrn_measurement_method 'phi and omega scans'
_diffrn_radiation_monochromator graphite
_diffrn_radiation_source 'fine-focus sealed tube'
_diffrn_radiation_type MoK\a
_diffrn_radiation_wavelength 0.71075
_diffrn_reflns_av_R_equivalents 0.0552
_diffrn_reflns_av_sigmaI/netI 0.0252
_diffrn_reflns_limit_h_max 26
_diffrn_reflns_limit_h_min -26
_diffrn_reflns_limit_k_max 26
_diffrn_reflns_limit_k_min -26
_diffrn_reflns_limit_l_max 12
_diffrn_reflns_limit_l_min -12
_diffrn_reflns_number 66480
_diffrn_reflns_theta_full 24.98
_diffrn_reflns_theta_max 24.98
_diffrn_reflns_theta_min 3.12
_exptl_absorpt_coefficient_mu 4.504
_exptl_absorpt_correction_T_max 1.000
_exptl_absorpt_correction_T_min 0.711
_exptl_absorpt_correction_type multi-scan
_exptl_absorpt_process_details
;
abscor. T. Higashi (2001). The Rigaku Corporation, Tokyo, Japan.
;
_exptl_crystal_colour gold
_exptl_crystal_density_diffrn 1.496
_exptl_crystal_density_method 'not measured'
_exptl_crystal_description block
_exptl_crystal_F_000 2064
_exptl_crystal_size_max 0.26
_exptl_crystal_size_mid 0.17
_exptl_crystal_size_min 0.08
_refine_diff_density_max 0.723
_refine_diff_density_min -0.346
_refine_diff_density_rms 0.086
_refine_ls_abs_structure_details 'Flack H D (1983), Acta Cryst. A39, 876-881'
_refine_ls_abs_structure_Flack 0.026(7)
_refine_ls_extinction_method none
_refine_ls_goodness_of_fit_ref 1.006
_refine_ls_hydrogen_treatment constr
_refine_ls_matrix_type full
_refine_ls_number_parameters 355
_refine_ls_number_reflns 5336
_refine_ls_number_restraints 29
_refine_ls_restrained_S_all 1.006
_refine_ls_R_factor_all 0.0200
_refine_ls_R_factor_gt 0.0185
_refine_ls_shift/su_max 0.002
_refine_ls_shift/su_mean 0.000
_refine_ls_structure_factor_coef Fsqd
_refine_ls_weighting_details 'calc w=1/[\s^2^(Fo^2^)+(0.0266P)^2^+8.4478P] where P=(Fo^2^+2Fc^2^)/3'
_refine_ls_weighting_scheme calc
_refine_ls_wR_factor_gt 0.0521
_refine_ls_wR_factor_ref 0.0536
_reflns_number_gt 5162
_reflns_number_total 5336
_reflns_threshold_expression >2sigma(I)
_cod_data_source_file om3001586_si_002.cif
_cod_data_source_block 6satMe2MesIrCODCl
_cod_depositor_comments
;
The following automatic conversions were performed:

'_symmetry_cell_setting' value 'Trigonal' changed to 'trigonal'
according to /home/saulius/struct/CIF-dictionaries/cif_core.dic
dictionary named 'cif_core.dic' version 2.4.1 from 2010-06-29.

Automatic conversion script
Id: cif_fix_values 1715 2011-07-08 13:25:40Z adriana 
;
_cod_original_cell_volume 4557.6(8)
_cod_original_sg_symbol_H-M P61
_cod_database_code 4078158

loop_
_symmetry_equiv_pos_as_xyz
'x, y, z'
'x-y, x, z+1/6'
'-y, x-y, z+1/3'
'-x, -y, z+1/2'
'-x+y, -x, z+2/3'
'y, -x+y, z+5/6'

loop_
_atom_site_label
_atom_site_type_symbol
_atom_site_fract_x
_atom_site_fract_y
_atom_site_fract_z
_atom_site_U_iso_or_equiv
_atom_site_adp_type
_atom_site_occupancy
_atom_site_symmetry_multiplicity
_atom_site_calc_flag
_atom_site_refinement_flags
_atom_site_disorder_assembly
_atom_site_disorder_group
Ir1 Ir 0.419542(8) 0.350756(8) 0.06120(3) 0.01943(5) Uani 1 1 d . E .
Cl1 Cl 0.35810(6) 0.35801(6) 0.24025(12) 0.0313(2) Uani 1 1 d . . .
C1 C 0.4040(2) 0.2591(2) 0.1355(4) 0.0209(9) Uani 1 1 d . . .
N1 N 0.44842(17) 0.25817(16) 0.2217(4) 0.0226(7) Uani 1 1 d . . .
N2 N 0.34577(19) 0.20028(18) 0.1184(4) 0.0230(8) Uani 1 1 d . . .
C2 C 0.4352(3) 0.1967(2) 0.2969(5) 0.0309(11) Uani 1 1 d . . .
H2A H 0.4592 0.2109 0.3790 0.037 Uiso 1 1 calc R . .
H2B H 0.4528 0.1717 0.2494 0.037 Uiso 1 1 calc R . .
C3 C 0.3594(3) 0.1502(2) 0.3218(5) 0.0315(11) Uani 1 1 d . . .
C4 C 0.3254(3) 0.1359(2) 0.1906(4) 0.0273(10) Uani 1 1 d . . .
H4A H 0.3380 0.1075 0.1407 0.033 Uiso 1 1 calc R . .
H4B H 0.2762 0.1110 0.2018 0.033 Uiso 1 1 calc R . .
C5 C 0.3484(3) 0.0834(3) 0.3812(6) 0.0414(13) Uani 1 1 d . . .
H5A H 0.3667 0.0629 0.3243 0.062 Uiso 1 1 calc R . .
H5B H 0.3003 0.0526 0.3930 0.062 Uiso 1 1 calc R . .
H5C H 0.3711 0.0927 0.4635 0.062 Uiso 1 1 calc R . .
C6 C 0.3313(3) 0.1845(3) 0.4120(6) 0.0408(13) Uani 1 1 d . . .
H6A H 0.3567 0.1973 0.4916 0.061 Uiso 1 1 calc R . .
H6B H 0.2840 0.1531 0.4302 0.061 Uiso 1 1 calc R . .
H6C H 0.3355 0.2245 0.3706 0.061 Uiso 1 1 calc R . .
C7 C 0.5178(2) 0.3145(2) 0.2390(5) 0.0249(9) Uani 1 1 d . . .
C8 C 0.5337(3) 0.3607(3) 0.3404(5) 0.0302(11) Uani 1 1 d . . .
C9 C 0.6014(3) 0.4102(3) 0.3581(5) 0.0325(11) Uani 1 1 d . . .
H9A H 0.6122 0.4422 0.4239 0.039 Uiso 1 1 calc R . .
C10 C 0.6534(3) 0.4143(2) 0.2825(5) 0.0331(11) Uani 1 1 d . . .
C11 C 0.6363(3) 0.3665(3) 0.1844(5) 0.0316(11) Uani 1 1 d . . .
H11A H 0.6707 0.3687 0.1315 0.038 Uiso 1 1 calc R . .
C12 C 0.5698(2) 0.3158(2) 0.1632(5) 0.0277(10) Uani 1 1 d . . .
C13 C 0.5571(2) 0.2615(2) 0.0625(5) 0.0310(10) Uani 1 1 d . . .
H13A H 0.5091 0.2353 0.0441 0.047 Uiso 1 1 calc R . .
H13B H 0.5727 0.2319 0.0953 0.047 Uiso 1 1 calc R . .
H13C H 0.5816 0.2832 -0.0155 0.047 Uiso 1 1 calc R . .
C14 C 0.7264(3) 0.4672(3) 0.3102(6) 0.0492(15) Uani 1 1 d . . .
H14A H 0.7335 0.5117 0.2886 0.074 Uiso 1 1 calc R . .
H14B H 0.7563 0.4579 0.2592 0.074 Uiso 1 1 calc R . .
H14C H 0.7359 0.4660 0.4005 0.074 Uiso 1 1 calc R . .
C15 C 0.4808(3) 0.3578(3) 0.4332(5) 0.0362(12) Uani 1 1 d . . .
H15A H 0.4556 0.3128 0.4698 0.054 Uiso 1 1 calc R . .
H15B H 0.4500 0.3681 0.3875 0.054 Uiso 1 1 calc R . .
H15C H 0.5030 0.3906 0.5012 0.054 Uiso 1 1 calc R . .
C16 C 0.3019(2) 0.1908(2) 0.0098(4) 0.0247(10) Uani 1 1 d . . .
C17 C 0.3167(2) 0.1720(2) -0.1099(5) 0.0282(9) Uani 1 1 d . . .
C18 C 0.2742(3) 0.1624(2) -0.2141(5) 0.0322(11) Uani 1 1 d . . .
H18A H 0.2850 0.1519 -0.2946 0.039 Uiso 1 1 calc R . .
C19 C 0.2159(3) 0.1681(3) -0.2023(6) 0.0377(12) Uani 1 1 d . . .
C20 C 0.2004(3) 0.1812(3) -0.0800(6) 0.0364(13) Uani 1 1 d . . .
H20A H 0.1602 0.1827 -0.0692 0.044 Uiso 1 1 calc R . .
C21 C 0.2412(2) 0.1923(2) 0.0269(5) 0.0313(12) Uani 1 1 d . . .
C22 C 0.2186(3) 0.2034(3) 0.1578(6) 0.0433(14) Uani 1 1 d . . .
H22A H 0.1790 0.2083 0.1476 0.065 Uiso 1 1 calc R . .
H22B H 0.2548 0.2441 0.1964 0.065 Uiso 1 1 calc R . .
H22C H 0.2075 0.1649 0.2127 0.065 Uiso 1 1 calc R . .
C23 C 0.1700(3) 0.1558(3) -0.3170(6) 0.0528(16) Uani 1 1 d . . .
H23A H 0.1479 0.1825 -0.3079 0.079 Uiso 1 1 calc R . .
H23B H 0.1360 0.1082 -0.3212 0.079 Uiso 1 1 calc R . .
H23C H 0.1967 0.1689 -0.3950 0.079 Uiso 1 1 calc R . .
C24 C 0.3750(3) 0.1585(3) -0.1261(5) 0.0329(11) Uani 1 1 d . . .
H24A H 0.4166 0.1975 -0.0973 0.049 Uiso 1 1 calc R . .
H24B H 0.3792 0.1499 -0.2159 0.049 Uiso 1 1 calc R . .
H24C H 0.3664 0.1192 -0.0756 0.049 Uiso 1 1 calc R . .
C25 C 0.4360(3) 0.3374(2) -0.1351(4) 0.0295(11) Uani 1 1 d . E .
H25A H 0.4188 0.2896 -0.1593 0.035 Uiso 1 1 calc R . .
C26 C 0.4991(3) 0.3674(3) -0.0686(5) 0.0306(11) Uani 1 1 d . E .
H26A H 0.5173 0.3365 -0.0556 0.037 Uiso 1 1 calc R . .
C27 C 0.5529(3) 0.4414(3) -0.0786(7) 0.0484(16) Uani 1 1 d D . .
H27A H 0.5920 0.4487 -0.0272 0.058 Uiso 1 1 calc R A 1
H27B H 0.5679 0.4510 -0.1682 0.058 Uiso 1 1 calc R A 1
C29 C 0.4685(2) 0.4603(2) 0.0440(5) 0.0360(12) Uani 1 1 d D . .
H29A H 0.4698 0.4851 0.1229 0.043 Uiso 1 1 calc R B 1
C30 C 0.4091(3) 0.4326(3) -0.0253(5) 0.0391(13) Uani 1 1 d D E .
H30A H 0.3755 0.4381 0.0254 0.047 Uiso 1 1 calc R C 1
C32 C 0.4136(4) 0.3746(3) -0.2252(5) 0.0503(16) Uani 1 1 d D . .
H32A H 0.4531 0.4084 -0.2730 0.060 Uiso 1 1 calc R D 1
H32B H 0.3816 0.3422 -0.2875 0.060 Uiso 1 1 calc R D 1
C28 C 0.5326(7) 0.4920(5) -0.0365(16) 0.038(4) Uani 0.43 1 d PD E 1
H28A H 0.5257 0.5130 -0.1126 0.045 Uiso 0.43 1 calc PR E 1
H28B H 0.5696 0.5277 0.0135 0.045 Uiso 0.43 1 calc PR E 1
C31 C 0.3806(7) 0.4097(8) -0.1596(10) 0.049(4) Uani 0.43 1 d PD E 1
H31A H 0.3317 0.3787 -0.1543 0.058 Uiso 0.43 1 calc PR E 1
H31B H 0.3883 0.4491 -0.2104 0.058 Uiso 0.43 1 calc PR E 1
C28A C 0.5430(4) 0.4860(5) 0.0150(11) 0.047(4) Uani 0.57 1 d PD E 2
H28C H 0.5634 0.5319 -0.0203 0.056 Uiso 0.57 1 calc PR E 2
H28D H 0.5666 0.4884 0.0951 0.056 Uiso 0.57 1 calc PR E 2
C31A C 0.4158(7) 0.4370(5) -0.1705(7) 0.037(3) Uani 0.57 1 d PD E 2
H31C H 0.3790 0.4418 -0.2073 0.045 Uiso 0.57 1 calc PR E 2
H31D H 0.4587 0.4771 -0.1942 0.045 Uiso 0.57 1 calc PR E 2

loop_
_atom_site_aniso_label
_atom_site_aniso_U_11
_atom_site_aniso_U_22
_atom_site_aniso_U_33
_atom_site_aniso_U_23
_atom_site_aniso_U_13
_atom_site_aniso_U_12
Ir1 0.02017(9) 0.01923(9) 0.02042(8) 0.00118(7) 0.00188(7) 0.01101(7)
Cl1 0.0332(6) 0.0383(6) 0.0302(6) 0.0011(5) 0.0082(5) 0.0237(5)
C1 0.025(2) 0.025(2) 0.018(2) 0.0020(18) 0.0088(18) 0.016(2)
N1 0.0270(18) 0.0199(17) 0.0228(18) 0.0023(17) 0.0035(18) 0.0131(15)
N2 0.026(2) 0.0204(19) 0.0241(19) 0.0055(15) 0.0060(16) 0.0132(17)
C2 0.039(3) 0.028(3) 0.030(3) 0.002(2) -0.001(2) 0.020(2)
C3 0.045(3) 0.030(3) 0.027(3) 0.005(2) 0.008(2) 0.024(2)
C4 0.032(3) 0.023(2) 0.028(3) 0.0073(19) 0.0083(19) 0.014(2)
C5 0.057(3) 0.033(3) 0.038(3) 0.015(3) 0.010(3) 0.026(3)
C6 0.045(3) 0.044(3) 0.030(3) 0.005(2) 0.016(3) 0.019(2)
C7 0.029(2) 0.025(2) 0.023(2) 0.004(2) 0.006(2) 0.0155(19)
C8 0.041(3) 0.032(3) 0.024(2) 0.000(2) -0.004(2) 0.023(2)
C9 0.042(3) 0.028(2) 0.030(3) -0.0033(19) -0.004(2) 0.020(2)
C10 0.033(3) 0.025(2) 0.033(3) 0.005(2) -0.001(2) 0.008(2)
C11 0.030(3) 0.035(3) 0.029(3) 0.007(2) 0.007(2) 0.016(2)
C12 0.034(3) 0.030(3) 0.025(2) 0.003(2) -0.002(2) 0.020(2)
C13 0.032(2) 0.033(2) 0.032(2) -0.001(2) 0.008(2) 0.020(2)
C14 0.036(3) 0.044(3) 0.043(3) -0.002(3) -0.004(3) 0.001(3)
C15 0.044(3) 0.045(3) 0.031(3) -0.006(2) -0.003(2) 0.031(3)
C16 0.027(2) 0.017(2) 0.028(2) 0.0026(18) -0.0004(19) 0.0088(19)
C17 0.028(2) 0.025(2) 0.032(2) 0.006(2) 0.006(2) 0.0140(19)
C18 0.035(3) 0.029(3) 0.029(2) 0.002(2) 0.001(2) 0.012(2)
C19 0.037(3) 0.027(3) 0.045(3) 0.001(2) -0.013(3) 0.014(2)
C20 0.028(3) 0.031(3) 0.054(4) 0.000(2) 0.001(2) 0.018(2)
C21 0.029(2) 0.020(2) 0.047(3) -0.003(2) -0.001(2) 0.014(2)
C22 0.034(3) 0.043(3) 0.052(4) -0.009(3) 0.007(3) 0.019(3)
C23 0.056(4) 0.051(4) 0.053(4) -0.002(3) -0.018(3) 0.028(3)
C24 0.041(3) 0.033(3) 0.030(3) 0.001(2) 0.006(2) 0.023(2)
C25 0.041(3) 0.026(2) 0.020(3) -0.0011(18) 0.008(2) 0.016(2)
C26 0.035(3) 0.032(3) 0.033(3) 0.006(2) 0.015(2) 0.023(2)
C27 0.029(3) 0.039(3) 0.074(5) 0.012(3) 0.017(3) 0.014(2)
C29 0.042(3) 0.021(2) 0.039(3) -0.005(2) 0.012(3) 0.012(2)
C30 0.066(4) 0.036(3) 0.035(3) 0.001(2) 0.002(3) 0.041(3)
C32 0.076(4) 0.055(4) 0.027(3) -0.001(3) -0.008(3) 0.037(4)
C28 0.049(9) 0.019(7) 0.027(8) 0.011(6) 0.026(7) 0.004(6)
C31 0.053(10) 0.037(9) 0.049(9) 0.008(7) -0.006(8) 0.017(8)
C28A 0.058(8) 0.025(5) 0.035(8) 0.007(5) 0.010(5) 0.004(5)
C31A 0.059(8) 0.039(7) 0.027(5) 0.010(5) 0.005(5) 0.034(6)

loop_
_atom_type_symbol
_atom_type_description
_atom_type_scat_dispersion_real
_atom_type_scat_dispersion_imag
_atom_type_scat_source
C C 0.0033 0.0016 'International Tables Vol C Tables 4.2.6.8 and 6.1.1.4'
H H 0.0000 0.0000 'International Tables Vol C Tables 4.2.6.8 and 6.1.1.4'
Cl Cl 0.1484 0.1585 'International Tables Vol C Tables 4.2.6.8 and 6.1.1.4'
Ir Ir -1.4442 7.9887 'International Tables Vol C Tables 4.2.6.8 and 6.1.1.4'
N N 0.0061 0.0033 'International Tables Vol C Tables 4.2.6.8 and 6.1.1.4'

loop_
_geom_angle_atom_site_label_1
_geom_angle_atom_site_label_2
_geom_angle_atom_site_label_3
_geom_angle
C1 Ir1 C25 99.62(17)
C1 Ir1 C26 96.70(17)
C25 Ir1 C26 39.04(19)
C1 Ir1 C29 156.1(2)
C25 Ir1 C29 93.37(19)
C26 Ir1 C29 80.86(18)
C1 Ir1 C30 166.0(2)
C25 Ir1 C30 80.1(2)
C26 Ir1 C30 91.8(2)
C29 Ir1 C30 36.8(2)
C1 Ir1 Cl1 88.18(11)
C25 Ir1 Cl1 155.77(15)
C26 Ir1 Cl1 163.05(14)
C29 Ir1 Cl1 88.09(13)
C30 Ir1 Cl1 86.84(15)
N2 C1 N1 116.3(4)
N2 C1 Ir1 122.5(3)
N1 C1 Ir1 120.3(3)
C1 N1 C7 123.5(4)
C1 N1 C2 123.7(4)
C7 N1 C2 112.3(4)
C1 N2 C16 121.0(4)
C1 N2 C4 125.2(4)
C16 N2 C4 113.0(4)
N1 C2 C3 111.5(4)
N1 C2 H2A 109.3
C3 C2 H2A 109.3
N1 C2 H2B 109.3
C3 C2 H2B 109.3
H2A C2 H2B 108.0
C4 C3 C2 105.9(4)
C4 C3 C5 109.6(4)
C2 C3 C5 108.9(4)
C4 C3 C6 110.8(4)
C2 C3 C6 111.1(4)
C5 C3 C6 110.5(4)
N2 C4 C3 111.4(4)
N2 C4 H4A 109.3
C3 C4 H4A 109.3
N2 C4 H4B 109.3
C3 C4 H4B 109.3
H4A C4 H4B 108.0
C3 C5 H5A 109.5
C3 C5 H5B 109.5
H5A C5 H5B 109.5
C3 C5 H5C 109.5
H5A C5 H5C 109.5
H5B C5 H5C 109.5
C3 C6 H6A 109.5
C3 C6 H6B 109.5
H6A C6 H6B 109.5
C3 C6 H6C 109.5
H6A C6 H6C 109.5
H6B C6 H6C 109.5
C8 C7 C12 120.3(4)
C8 C7 N1 120.6(4)
C12 C7 N1 118.5(4)
C9 C8 C7 118.2(5)
C9 C8 C15 118.9(4)
C7 C8 C15 122.9(4)
C10 C9 C8 122.8(5)
C10 C9 H9A 118.6
C8 C9 H9A 118.6
C9 C10 C11 117.8(5)
C9 C10 C14 120.3(5)
C11 C10 C14 121.8(5)
C12 C11 C10 121.8(5)
C12 C11 H11A 119.1
C10 C11 H11A 119.1
C11 C12 C7 119.0(4)
C11 C12 C13 117.8(4)
C7 C12 C13 123.2(4)
C12 C13 H13A 109.5
C12 C13 H13B 109.5
H13A C13 H13B 109.5
C12 C13 H13C 109.5
H13A C13 H13C 109.5
H13B C13 H13C 109.5
C10 C14 H14A 109.5
C10 C14 H14B 109.5
H14A C14 H14B 109.5
C10 C14 H14C 109.5
H14A C14 H14C 109.5
H14B C14 H14C 109.5
C8 C15 H15A 109.5
C8 C15 H15B 109.5
H15A C15 H15B 109.5
C8 C15 H15C 109.5
H15A C15 H15C 109.5
H15B C15 H15C 109.5
C17 C16 C21 120.3(4)
C17 C16 N2 118.8(4)
C21 C16 N2 120.5(4)
C18 C17 C16 118.8(4)
C18 C17 C24 119.4(5)
C16 C17 C24 121.7(5)
C17 C18 C19 122.1(5)
C17 C18 H18A 118.9
C19 C18 H18A 118.9
C20 C19 C18 116.9(5)
C20 C19 C23 122.2(5)
C18 C19 C23 120.7(5)
C21 C20 C19 123.5(5)
C21 C20 H20A 118.2
C19 C20 H20A 118.2
C20 C21 C16 118.0(5)
C20 C21 C22 119.7(4)
C16 C21 C22 122.3(5)
C21 C22 H22A 109.5
C21 C22 H22B 109.5
H22A C22 H22B 109.5
C21 C22 H22C 109.5
H22A C22 H22C 109.5
H22B C22 H22C 109.5
C19 C23 H23A 109.5
C19 C23 H23B 109.5
H23A C23 H23B 109.5
C19 C23 H23C 109.5
H23A C23 H23C 109.5
H23B C23 H23C 109.5
C17 C24 H24A 109.5
C17 C24 H24B 109.5
H24A C24 H24B 109.5
C17 C24 H24C 109.5
H24A C24 H24C 109.5
H24B C24 H24C 109.5
C26 C25 C32 125.0(5)
C26 C25 Ir1 70.9(3)
C32 C25 Ir1 112.5(3)
C26 C25 H25A 113.6
C32 C25 H25A 113.6
Ir1 C25 H25A 113.6
C25 C26 C27 124.2(5)
C25 C26 Ir1 70.1(3)
C27 C26 Ir1 112.6(3)
C25 C26 H26A 114.0
C27 C26 H26A 114.0
Ir1 C26 H26A 114.0
C28A C27 C28 24.1(6)
C28A C27 C26 113.3(6)
C28 C27 C26 116.3(5)
C28A C27 H27A 87.8
C28 C27 H27A 108.2
C26 C27 H27A 108.2
C28A C27 H27B 128.3
C28 C27 H27B 108.2
C26 C27 H27B 108.2
H27A C27 H27B 107.4
C30 C29 C28 114.9(9)
C30 C29 C28A 136.3(6)
C28 C29 C28A 23.8(6)
C30 C29 Ir1 72.2(3)
C28 C29 Ir1 114.2(4)
C28A C29 Ir1 106.9(5)
C30 C29 H29A 116.1
C28 C29 H29A 116.1
C28A C29 H29A 103.6
Ir1 C29 H29A 116.1
C29 C30 C31A 116.6(8)
C29 C30 C31 142.4(7)
C31A C30 C31 28.1(6)
C29 C30 Ir1 71.0(3)
C31A C30 Ir1 114.5(4)
C31 C30 Ir1 107.2(6)
C29 C30 H30A 108.0
C31A C30 H30A 125.6
C31 C30 H30A 108.0
Ir1 C30 H30A 108.0
C31 C32 C31A 28.3(6)
C31 C32 C25 114.4(6)
C31A C32 C25 115.5(5)
C31 C32 H32A 108.7
C31A C32 H32A 82.4
C25 C32 H32A 108.7
C31 C32 H32B 108.7
C31A C32 H32B 128.5
C25 C32 H32B 108.7
H32A C32 H32B 107.6
C27 C28 C29 112.9(6)
C27 C28 H28A 109.0
C29 C28 H28A 109.0
C27 C28 H28B 109.0
C29 C28 H28B 109.0
H28A C28 H28B 107.8
C32 C31 C30 111.0(7)
C32 C31 H31A 109.4
C30 C31 H31A 109.4
C32 C31 H31B 109.4
C30 C31 H31B 109.4
H31A C31 H31B 108.0
C27 C28A C29 112.6(6)
C27 C28A H28C 109.1
C29 C28A H28C 109.1
C27 C28A H28D 109.1
C29 C28A H28D 109.1
H28C C28A H28D 107.8
C32 C31A C30 111.1(6)
C32 C31A H31C 109.4
C30 C31A H31C 109.4
C32 C31A H31D 109.4
C30 C31A H31D 109.4
H31C C31A H31D 108.0

loop_
_geom_bond_atom_site_label_1
_geom_bond_atom_site_label_2
_geom_bond_distance
Ir1 C1 2.067(4)
Ir1 C25 2.108(4)
Ir1 C26 2.118(4)
Ir1 C29 2.154(5)
Ir1 C30 2.169(5)
Ir1 Cl1 2.3650(12)
C1 N2 1.333(6)
C1 N1 1.348(6)
N1 C7 1.453(5)
N1 C2 1.484(6)
N2 C16 1.440(6)
N2 C4 1.487(6)
C2 C3 1.517(7)
C2 H2A 0.9700
C2 H2B 0.9700
C3 C4 1.510(7)
C3 C5 1.528(6)
C3 C6 1.538(7)
C4 H4A 0.9700
C4 H4B 0.9700
C5 H5A 0.9600
C5 H5B 0.9600
C5 H5C 0.9600
C6 H6A 0.9600
C6 H6B 0.9600
C6 H6C 0.9600
C7 C8 1.392(7)
C7 C12 1.399(7)
C8 C9 1.383(7)
C8 C15 1.507(7)
C9 C10 1.375(7)
C9 H9A 0.9300
C10 C11 1.386(7)
C10 C14 1.502(7)
C11 C12 1.377(7)
C11 H11A 0.9300
C12 C13 1.520(7)
C13 H13A 0.9600
C13 H13B 0.9600
C13 H13C 0.9600
C14 H14A 0.9600
C14 H14B 0.9600
C14 H14C 0.9600
C15 H15A 0.9600
C15 H15B 0.9600
C15 H15C 0.9600
C16 C17 1.399(7)
C16 C21 1.399(7)
C17 C18 1.384(7)
C17 C24 1.504(6)
C18 C19 1.390(8)
C18 H18A 0.9300
C19 C20 1.381(8)
C19 C23 1.504(8)
C20 C21 1.378(7)
C20 H20A 0.9300
C21 C22 1.509(8)
C22 H22A 0.9600
C22 H22B 0.9600
C22 H22C 0.9600
C23 H23A 0.9600
C23 H23B 0.9600
C23 H23C 0.9600
C24 H24A 0.9600
C24 H24B 0.9600
C24 H24C 0.9600
C25 C26 1.412(7)
C25 C32 1.500(7)
C25 H25A 0.9800
C26 C27 1.500(7)
C26 H26A 0.9800
C27 C28A 1.490(7)
C27 C28 1.492(7)
C27 H27A 0.9700
C27 H27B 0.9700
C29 C30 1.364(8)
C29 C28 1.505(7)
C29 C28A 1.511(7)
C29 H29A 0.9800
C30 C31A 1.505(7)
C30 C31 1.507(8)
C30 H30A 0.9800
C32 C31 1.494(8)
C32 C31A 1.494(7)
C32 H32A 0.9700
C32 H32B 0.9700
C28 H28A 0.9700
C28 H28B 0.9700
C31 H31A 0.9700
C31 H31B 0.9700
C28A H28C 0.9700
C28A H28D 0.9700
C31A H31C 0.9700
C31A H31D 0.9700
